data_8105750
loop_
_publ_author_name
'Li, Zhang'
'Wu, Qiong'
'Zhang, Ya-Zhai'
'Zhang, Wei-Ya'
'Chen, Hong-Li'
'Zhang, Heng-Qiang'

_publ_section_title
;
 Crystal structure of
 (Z)-4-(((4-bromophenyl)amino)(furan-2-yl)methylene)-2,5-diphenyl-2,4-dihydro-3H-pyrazol-3-one,
 C26H18BrN3O2
;
_journal_issue 4
_journal_name_full 'Zeitschrift f\"ur Kristallographie - New Crystal Structures'
_journal_page_first 559
_journal_page_last 561
_journal_paper_doi 10.1515/ncrs-2022-0141
_journal_volume 237
_journal_year 2022
_chemical_formula_moiety 'C26 H18 Br N3 O2'
_chemical_formula_sum 'C26 H18 Br N3 O2'
_chemical_formula_weight 484.33
_space_group_crystal_system monoclinic
_space_group_IT_number 14
_space_group_name_Hall '-P 2yn'
_space_group_name_H-M_alt 'P 1 21/n 1'
_atom_sites_solution_hydrogens mixed
_cell_angle_alpha 90
_cell_angle_beta 95.470(3)
_cell_angle_gamma 90
_cell_formula_units_Z 4
_cell_length_a 9.5191(14)
_cell_length_b 23.056(3)
_cell_length_c 10.0556(15)
_cell_measurement_reflns_used 1629
_cell_measurement_temperature 296(2)
_cell_measurement_theta_max 27.124
_cell_measurement_theta_min 2.565
_cell_volume 2196.9(5)
_computing_cell_refinement 'CrysAlisPro 1.171.38.41 (Rigaku OD, 2015)'
_computing_data_collection 'CrysAlisPro 1.171.38.41 (Rigaku OD, 2015)'
_computing_data_reduction 'CrysAlisPro 1.171.38.41 (Rigaku OD, 2015)'
_computing_molecular_graphics 'PLATON (Spek, 2009)'
_computing_publication_material 'PLATON (Spek, 2009)'
_computing_structure_refinement 'SHELXL-2018/1 (Sheldrick, 2015)'
_computing_structure_solution 'SHELXS-2018/1 (Sheldrick, 2015)'
_diffrn_ambient_temperature 296(2)
_diffrn_detector 'CCD plate'
_diffrn_detector_area_resol_mean 16.1213
_diffrn_detector_type Eos
_diffrn_measured_fraction_theta_full 0.992
_diffrn_measured_fraction_theta_max 0.986
_diffrn_measurement_device_type 'Xcalibur, Eos, Gemini'
_diffrn_measurement_method 'phi and omega scans'
_diffrn_radiation_source 'fine-focus sealed tube'
_diffrn_radiation_type MoK\a
_diffrn_radiation_wavelength 0.71073
_diffrn_reflns_av_R_equivalents 0.0416
_diffrn_reflns_av_unetI/netI 0.0494
_diffrn_reflns_Laue_measured_fraction_full 0.992
_diffrn_reflns_Laue_measured_fraction_max 0.986
_diffrn_reflns_limit_h_max 11
_diffrn_reflns_limit_h_min -11
_diffrn_reflns_limit_k_max 28
_diffrn_reflns_limit_k_min -21
_diffrn_reflns_limit_l_max 12
_diffrn_reflns_limit_l_min -12
_diffrn_reflns_number 12679
_diffrn_reflns_point_group_measured_fraction_full 0.992
_diffrn_reflns_point_group_measured_fraction_max 0.986
_diffrn_reflns_theta_full 25.242
_diffrn_reflns_theta_max 26.422
_diffrn_reflns_theta_min 2.218
_diffrn_source_type 'Enhance (Mo) X-ray Source'
_exptl_absorpt_coefficient_mu 1.900
_exptl_absorpt_correction_type none
_exptl_crystal_colour yellow
_exptl_crystal_density_diffrn 1.464
_exptl_crystal_description block
_exptl_crystal_F_000 984
_exptl_crystal_size_max 0.20
_exptl_crystal_size_mid 0.18
_exptl_crystal_size_min 0.15
_refine_diff_density_max 1.075
_refine_diff_density_min -0.745
_refine_diff_density_rms 0.067
_refine_ls_extinction_coef .
_refine_ls_extinction_method none
_refine_ls_goodness_of_fit_ref 1.031
_refine_ls_hydrogen_treatment mixed
_refine_ls_matrix_type full
_refine_ls_number_parameters 293
_refine_ls_number_reflns 4455
_refine_ls_number_restraints 0
_refine_ls_restrained_S_all 1.031
_refine_ls_R_factor_all 0.1165
_refine_ls_R_factor_gt 0.0640
_refine_ls_shift/su_max 0.000
_refine_ls_shift/su_mean 0.000
_refine_ls_structure_factor_coef Fsqd
_refine_ls_weighting_details 'w=1/[\s^2^(Fo^2^)+(0.0474P)^2^+4.7699P] where P=(Fo^2^+2Fc^2^)/3'
_refine_ls_weighting_scheme calc
_refine_ls_wR_factor_gt 0.1424
_refine_ls_wR_factor_ref 0.1645
_reflns_Friedel_coverage 0.000
_reflns_Friedel_fraction_full .
_reflns_Friedel_fraction_max .
_reflns_number_gt 2601
_reflns_number_total 4518
_reflns_threshold_expression 'I > 2\s(I)'
_cod_data_source_file suppl_j_ncrs-2022-0141_suppl.cif
_cod_data_source_block mo
_cod_original_cell_volume 2196.9(6)
_cod_original_sg_symbol_H-M 'P 21/n'
_cod_database_code 8105750
_shelx_space_group_comment
;
The symmetry employed for this shelxl refinement is uniquely defined
by the following loop, which should always be used as a source of
symmetry information in preference to the above space-group names.
They are only intended as comments.
;

loop_
_space_group_symop_operation_xyz
'x, y, z'
'-x+1/2, y+1/2, -z+1/2'
'-x, -y, -z'
'x-1/2, -y-1/2, z-1/2'

loop_
_atom_site_label
_atom_site_type_symbol
_atom_site_fract_x
_atom_site_fract_y
_atom_site_fract_z
_atom_site_U_iso_or_equiv
_atom_site_adp_type
_atom_site_occupancy
_atom_site_site_symmetry_order
_atom_site_calc_flag
_atom_site_refinement_flags_posn
_atom_site_refinement_flags_adp
_atom_site_refinement_flags_occupancy
_atom_site_disorder_assembly
_atom_site_disorder_group
Br1 Br 0.64086(9) 0.23860(3) 0.65396(6) 0.0970(3) Uani 1 1 d . . . . .
C1 C 0.1161(5) 0.1071(2) -0.3497(5) 0.0536(12) Uani 1 1 d . . . . .
C2 C 0.0849(7) 0.1655(2) -0.3611(6) 0.0767(17) Uani 1 1 d . . . . .
H2 H 0.104695 0.190266 -0.288805 0.092 Uiso 1 1 calc R U . . .
C3 C 0.0231(8) 0.1866(3) -0.4827(6) 0.091(2) Uani 1 1 d . . . . .
H3 H 0.004454 0.226094 -0.491807 0.109 Uiso 1 1 calc R U . . .
C4 C -0.0103(7) 0.1509(3) -0.5878(6) 0.0767(17) Uani 1 1 d . . . . .
H4 H -0.052831 0.165631 -0.667822 0.092 Uiso 1 1 calc R U . . .
C5 C 0.0193(6) 0.0921(3) -0.5756(5) 0.0667(15) Uani 1 1 d . . . . .
H5 H -0.004674 0.067320 -0.647050 0.080 Uiso 1 1 calc R U . . .
C6 C 0.0840(6) 0.0705(2) -0.4579(5) 0.0601(13) Uani 1 1 d . . . . .
H6 H 0.106325 0.031310 -0.450811 0.072 Uiso 1 1 calc R U . . .
C7 C 0.2533(5) 0.1101(2) -0.1199(5) 0.0484(11) Uani 1 1 d . . . . .
C8 C 0.2771(5) 0.06465(19) -0.0206(4) 0.0427(10) Uani 1 1 d . . . . .
C9 C 0.2148(5) 0.01324(18) -0.0839(4) 0.0417(10) Uani 1 1 d . . . . .
C10 C 0.2091(5) -0.04727(18) -0.0357(4) 0.0423(10) Uani 1 1 d . . . . .
C11 C 0.3288(5) -0.0756(2) 0.0220(4) 0.0487(11) Uani 1 1 d . . . . .
H11 H 0.414968 -0.056291 0.030889 0.058 Uiso 1 1 calc R U . . .
C12 C 0.3206(6) -0.1322(2) 0.0662(5) 0.0615(14) Uani 1 1 d . . . . .
H12 H 0.400569 -0.150506 0.106690 0.074 Uiso 1 1 calc R U . . .
C13 C 0.1933(7) -0.1615(2) 0.0501(5) 0.0699(16) Uani 1 1 d . . . . .
H13 H 0.187731 -0.199759 0.078603 0.084 Uiso 1 1 calc R U . . .
C14 C 0.0749(6) -0.1339(2) -0.0084(5) 0.0661(15) Uani 1 1 d . . . . .
H14 H -0.010730 -0.153562 -0.018964 0.079 Uiso 1 1 calc R U . . .
C15 C 0.0825(5) -0.0771(2) -0.0515(4) 0.0507(12) Uani 1 1 d . . . . .
H15 H 0.002063 -0.058874 -0.091365 0.061 Uiso 1 1 calc R U . . .
C16 C 0.3398(4) 0.07624(19) 0.1076(4) 0.0433(10) Uani 1 1 d . . . . .
C17 C 0.3541(5) 0.03233(19) 0.2133(4) 0.0487(11) Uani 1 1 d . . . . .
C18 C 0.4687(6) 0.0120(2) 0.2857(5) 0.0580(13) Uani 1 1 d . . . . .
H18 H 0.561136 0.025033 0.285228 0.070 Uiso 1 1 calc R U . . .
C19 C 0.4193(10) -0.0337(3) 0.3635(6) 0.092(2) Uani 1 1 d . . . . .
H19 H 0.473596 -0.056803 0.424397 0.110 Uiso 1 1 calc R U . . .
C20 C 0.2801(11) -0.0373(3) 0.3326(6) 0.096(2) Uani 1 1 d . . . . .
H20 H 0.221316 -0.063763 0.369872 0.115 Uiso 1 1 calc R U . . .
C21 C 0.4501(5) 0.15269(19) 0.2593(5) 0.0494(12) Uani 1 1 d . . . . .
C22 C 0.5754(6) 0.1823(2) 0.2636(5) 0.0617(14) Uani 1 1 d . . . . .
H22 H 0.623378 0.184703 0.187475 0.074 Uiso 1 1 calc R U . . .
C23 C 0.6308(6) 0.2086(2) 0.3805(6) 0.0690(16) Uani 1 1 d . . . . .
H23 H 0.714129 0.229816 0.382619 0.083 Uiso 1 1 calc R U . . .
C24 C 0.5619(6) 0.2032(2) 0.4926(5) 0.0601(14) Uani 1 1 d . . . . .
C25 C 0.4363(7) 0.1748(2) 0.4901(5) 0.0676(15) Uani 1 1 d . . . . .
H25 H 0.389023 0.172588 0.566760 0.081 Uiso 1 1 calc R U . . .
C26 C 0.3794(6) 0.1493(2) 0.3719(6) 0.0658(15) Uani 1 1 d . . . . .
H26 H 0.293518 0.129868 0.369041 0.079 Uiso 1 1 calc R U . . .
H3A H 0.391(6) 0.151(2) 0.060(6) 0.080(19) Uiso 1 1 d . . . . .
N1 N 0.1752(4) 0.08339(16) -0.2260(4) 0.0502(10) Uani 1 1 d . . . . .
N2 N 0.1554(4) 0.02440(16) -0.2033(4) 0.0496(10) Uani 1 1 d . . . . .
N3 N 0.3945(4) 0.12902(17) 0.1338(4) 0.0524(10) Uani 1 1 d . . . . .
O1 O 0.2933(4) 0.16141(14) -0.1159(3) 0.0621(9) Uani 1 1 d . . . . .
O2 O 0.2360(4) 0.00314(16) 0.2386(4) 0.0695(10) Uani 1 1 d . . . . .

loop_
_atom_site_aniso_label
_atom_site_aniso_U_11
_atom_site_aniso_U_22
_atom_site_aniso_U_33
_atom_site_aniso_U_23
_atom_site_aniso_U_13
_atom_site_aniso_U_12
Br1 0.1620(8) 0.0655(4) 0.0546(3) -0.0026(3) -0.0363(4) -0.0100(4)
C1 0.055(3) 0.059(3) 0.045(2) 0.006(2) -0.006(2) -0.004(2)
C2 0.100(5) 0.063(3) 0.062(3) -0.005(3) -0.020(3) 0.018(3)
C3 0.116(6) 0.076(4) 0.076(4) 0.007(3) -0.025(4) 0.030(4)
C4 0.079(4) 0.096(5) 0.052(3) 0.013(3) -0.009(3) 0.006(4)
C5 0.074(4) 0.082(4) 0.043(3) 0.004(3) -0.005(3) -0.009(3)
C6 0.073(4) 0.057(3) 0.049(3) 0.002(2) -0.003(3) -0.009(3)
C7 0.043(3) 0.048(3) 0.051(3) -0.001(2) -0.009(2) -0.001(2)
C8 0.036(2) 0.045(2) 0.046(2) 0.000(2) -0.003(2) 0.001(2)
C9 0.036(2) 0.046(2) 0.043(2) -0.0057(19) 0.0009(19) 0.003(2)
C10 0.048(3) 0.042(2) 0.036(2) -0.0054(18) 0.000(2) -0.002(2)
C11 0.045(3) 0.051(3) 0.050(3) -0.006(2) 0.003(2) -0.003(2)
C12 0.073(4) 0.052(3) 0.056(3) 0.003(2) -0.007(3) 0.008(3)
C13 0.100(5) 0.044(3) 0.066(3) 0.007(2) 0.003(3) -0.010(3)
C14 0.068(4) 0.060(3) 0.069(3) -0.001(3) -0.001(3) -0.016(3)
C15 0.047(3) 0.055(3) 0.049(3) -0.003(2) -0.002(2) -0.007(2)
C16 0.035(2) 0.044(2) 0.049(2) -0.005(2) -0.004(2) 0.000(2)
C17 0.053(3) 0.045(3) 0.046(3) -0.008(2) -0.002(2) -0.001(2)
C18 0.058(3) 0.051(3) 0.061(3) -0.001(2) -0.018(3) 0.004(2)
C19 0.154(7) 0.060(4) 0.053(3) 0.000(3) -0.029(4) 0.023(4)
C20 0.171(8) 0.063(4) 0.057(4) -0.001(3) 0.027(5) -0.019(5)
C21 0.054(3) 0.039(2) 0.052(3) -0.002(2) -0.012(2) -0.002(2)
C22 0.068(4) 0.063(3) 0.053(3) -0.005(2) 0.000(3) -0.021(3)
C23 0.072(4) 0.059(3) 0.072(4) -0.004(3) -0.020(3) -0.014(3)
C24 0.088(4) 0.040(3) 0.047(3) -0.001(2) -0.019(3) 0.000(3)
C25 0.083(4) 0.064(3) 0.056(3) -0.006(3) 0.012(3) -0.005(3)
C26 0.059(3) 0.063(3) 0.075(4) -0.013(3) 0.003(3) -0.012(3)
N1 0.057(3) 0.046(2) 0.045(2) 0.0015(17) -0.0105(18) -0.0057(19)
N2 0.056(3) 0.048(2) 0.043(2) -0.0018(17) -0.0055(18) -0.0062(19)
N3 0.056(3) 0.047(2) 0.051(2) -0.0023(19) -0.012(2) -0.009(2)
O1 0.072(2) 0.0457(19) 0.064(2) 0.0041(16) -0.0171(18) -0.0115(17)
O2 0.075(3) 0.066(2) 0.068(2) -0.006(2) 0.013(2) -0.009(2)

loop_
_atom_type_symbol
_atom_type_description
_atom_type_scat_dispersion_real
_atom_type_scat_dispersion_imag
_atom_type_scat_source
C C 0.0033 0.0016 'International Tables Vol C Tables 4.2.6.8 and 6.1.1.4'
H H 0.0000 0.0000 'International Tables Vol C Tables 4.2.6.8 and 6.1.1.4'
N N 0.0061 0.0033 'International Tables Vol C Tables 4.2.6.8 and 6.1.1.4'
O O 0.0106 0.0060 'International Tables Vol C Tables 4.2.6.8 and 6.1.1.4'
Br Br -0.2901 2.4595 'International Tables Vol C Tables 4.2.6.8 and 6.1.1.4'

loop_
_geom_angle_atom_site_label_1
_geom_angle_atom_site_label_2
_geom_angle_atom_site_label_3
_geom_angle
_geom_angle_site_symmetry_1
_geom_angle_site_symmetry_3
C2 C1 C6 119.8(5) . .
C2 C1 N1 120.7(4) . .
C6 C1 N1 119.4(4) . .
C1 C2 C3 118.9(5) . .
C1 C2 H2 120.5 . .
C3 C2 H2 120.5 . .
C4 C3 C2 121.3(6) . .
C4 C3 H3 119.3 . .
C2 C3 H3 119.3 . .
C3 C4 C5 119.6(5) . .
C3 C4 H4 120.2 . .
C5 C4 H4 120.2 . .
C6 C5 C4 120.1(5) . .
C6 C5 H5 120.0 . .
C4 C5 H5 120.0 . .
C5 C6 C1 120.1(5) . .
C5 C6 H6 119.9 . .
C1 C6 H6 119.9 . .
O1 C7 N1 126.0(4) . .
O1 C7 C8 129.7(4) . .
N1 C7 C8 104.3(4) . .
C16 C8 C9 133.3(4) . .
C16 C8 C7 121.6(4) . .
C9 C8 C7 105.0(4) . .
N2 C9 C8 111.6(4) . .
N2 C9 C10 117.5(4) . .
C8 C9 C10 131.0(4) . .
C15 C10 C11 119.0(4) . .
C15 C10 C9 119.3(4) . .
C11 C10 C9 121.6(4) . .
C12 C11 C10 120.5(5) . .
C12 C11 H11 119.8 . .
C10 C11 H11 119.8 . .
C11 C12 C13 119.9(5) . .
C11 C12 H12 120.0 . .
C13 C12 H12 120.0 . .
C14 C13 C12 119.7(5) . .
C14 C13 H13 120.1 . .
C12 C13 H13 120.1 . .
C13 C14 C15 120.5(5) . .
C13 C14 H14 119.8 . .
C15 C14 H14 119.8 . .
C14 C15 C10 120.4(5) . .
C14 C15 H15 119.8 . .
C10 C15 H15 119.8 . .
N3 C16 C8 118.7(4) . .
N3 C16 C17 118.6(4) . .
C8 C16 C17 122.7(4) . .
C18 C17 O2 111.8(4) . .
C18 C17 C16 130.7(5) . .
O2 C17 C16 117.3(4) . .
C17 C18 C19 105.3(5) . .
C17 C18 H18 127.3 . .
C19 C18 H18 127.3 . .
C20 C19 C18 107.0(5) . .
C20 C19 H19 126.5 . .
C18 C19 H19 126.5 . .
C19 C20 O2 110.6(6) . .
C19 C20 H20 124.7 . .
O2 C20 H20 124.7 . .
C26 C21 C22 119.7(5) . .
C26 C21 N3 122.5(5) . .
C22 C21 N3 117.8(5) . .
C21 C22 C23 120.4(5) . .
C21 C22 H22 119.8 . .
C23 C22 H22 119.8 . .
C24 C23 C22 119.2(5) . .
C24 C23 H23 120.4 . .
C22 C23 H23 120.4 . .
C25 C24 C23 121.4(5) . .
C25 C24 Br1 119.7(4) . .
C23 C24 Br1 118.9(4) . .
C24 C25 C26 119.3(5) . .
C24 C25 H25 120.3 . .
C26 C25 H25 120.3 . .
C21 C26 C25 120.0(5) . .
C21 C26 H26 120.0 . .
C25 C26 H26 120.0 . .
C7 N1 N2 112.2(3) . .
C7 N1 C1 129.8(4) . .
N2 N1 C1 118.0(3) . .
C9 N2 N1 106.8(3) . .
C16 N3 C21 128.6(4) . .
C16 N3 H3A 112(4) . .
C21 N3 H3A 119(4) . .
C17 O2 C20 105.3(5) . .

loop_
_geom_bond_atom_site_label_1
_geom_bond_atom_site_label_2
_geom_bond_distance
_geom_bond_site_symmetry_2
Br1 C24 1.906(5) .
C1 C2 1.380(7) .
C1 C6 1.388(7) .
C1 N1 1.425(6) .
C2 C3 1.393(8) .
C2 H2 0.9300 .
C3 C4 1.355(8) .
C3 H3 0.9300 .
C4 C5 1.386(8) .
C4 H4 0.9300 .
C5 C6 1.374(7) .
C5 H5 0.9300 .
C6 H6 0.9300 .
C7 O1 1.243(5) .
C7 N1 1.385(5) .
C7 C8 1.450(6) .
C8 C16 1.394(6) .
C8 C9 1.445(6) .
C9 N2 1.304(5) .
C9 C10 1.480(6) .
C10 C15 1.383(6) .
C10 C11 1.391(6) .
C11 C12 1.383(7) .
C11 H11 0.9300 .
C12 C13 1.384(8) .
C12 H12 0.9300 .
C13 C14 1.376(8) .
C13 H13 0.9300 .
C14 C15 1.384(7) .
C14 H14 0.9300 .
C15 H15 0.9300 .
C16 N3 1.340(6) .
C16 C17 1.465(6) .
C17 C18 1.338(7) .
C17 O2 1.355(6) .
C18 C19 1.419(8) .
C18 H18 0.9300 .
C19 C20 1.334(10) .
C19 H19 0.9300 .
C20 O2 1.365(8) .
C20 H20 0.9300 .
C21 C26 1.374(7) .
C21 C22 1.372(7) .
C21 N3 1.430(6) .
C22 C23 1.381(7) .
C22 H22 0.9300 .
C23 C24 1.364(8) .
C23 H23 0.9300 .
C24 C25 1.360(8) .
C25 C26 1.390(7) .
C25 H25 0.9300 .
C26 H26 0.9300 .
N1 N2 1.395(5) .
N3 H3A 0.90(6) .

loop_
_geom_hbond_atom_site_label_D
_geom_hbond_atom_site_label_H
_geom_hbond_atom_site_label_A
_geom_hbond_distance_DH
_geom_hbond_distance_HA
_geom_hbond_distance_DA
_geom_hbond_angle_DHA
_geom_hbond_site_symmetry_A
_geom_hbond_publ_flag
N3 H3A O1 0.90(6) 1.93(6) 2.707(5) 143(5) . yes

loop_
_geom_torsion_atom_site_label_1
_geom_torsion_atom_site_label_2
_geom_torsion_atom_site_label_3
_geom_torsion_atom_site_label_4
_geom_torsion
_geom_torsion_site_symmetry_1
_geom_torsion_site_symmetry_2
_geom_torsion_site_symmetry_3
_geom_torsion_site_symmetry_4
C6 C1 C2 C3 -0.9(9) . . . .
N1 C1 C2 C3 -178.0(6) . . . .
C1 C2 C3 C4 2.0(11) . . . .
C2 C3 C4 C5 -1.0(11) . . . .
C3 C4 C5 C6 -0.9(10) . . . .
C4 C5 C6 C1 1.9(9) . . . .
C2 C1 C6 C5 -1.0(8) . . . .
N1 C1 C6 C5 176.2(5) . . . .
O1 C7 C8 C16 7.9(8) . . . .
N1 C7 C8 C16 -173.0(4) . . . .
O1 C7 C8 C9 -175.9(5) . . . .
N1 C7 C8 C9 3.2(5) . . . .
C16 C8 C9 N2 173.3(5) . . . .
C7 C8 C9 N2 -2.2(5) . . . .
C16 C8 C9 C10 -6.8(9) . . . .
C7 C8 C9 C10 177.7(5) . . . .
N2 C9 C10 C15 -46.6(6) . . . .
C8 C9 C10 C15 133.5(5) . . . .
N2 C9 C10 C11 131.5(5) . . . .
C8 C9 C10 C11 -48.3(7) . . . .
C15 C10 C11 C12 -1.8(7) . . . .
C9 C10 C11 C12 -179.9(4) . . . .
C10 C11 C12 C13 1.6(7) . . . .
C11 C12 C13 C14 -0.8(8) . . . .
C12 C13 C14 C15 0.2(8) . . . .
C13 C14 C15 C10 -0.4(8) . . . .
C11 C10 C15 C14 1.1(7) . . . .
C9 C10 C15 C14 179.4(4) . . . .
C9 C8 C16 N3 176.8(5) . . . .
C7 C8 C16 N3 -8.2(7) . . . .
C9 C8 C16 C17 -0.3(8) . . . .
C7 C8 C16 C17 174.6(4) . . . .
N3 C16 C17 C18 -55.1(7) . . . .
C8 C16 C17 C18 122.1(6) . . . .
N3 C16 C17 O2 130.7(4) . . . .
C8 C16 C17 O2 -52.1(6) . . . .
O2 C17 C18 C19 -0.1(6) . . . .
C16 C17 C18 C19 -174.6(5) . . . .
C17 C18 C19 C20 -0.1(6) . . . .
C18 C19 C20 O2 0.4(7) . . . .
C26 C21 C22 C23 0.1(8) . . . .
N3 C21 C22 C23 176.8(5) . . . .
C21 C22 C23 C24 2.2(8) . . . .
C22 C23 C24 C25 -3.3(8) . . . .
C22 C23 C24 Br1 179.0(4) . . . .
C23 C24 C25 C26 2.2(8) . . . .
Br1 C24 C25 C26 179.8(4) . . . .
C22 C21 C26 C25 -1.2(8) . . . .
N3 C21 C26 C25 -177.8(5) . . . .
C24 C25 C26 C21 0.1(8) . . . .
O1 C7 N1 N2 175.9(5) . . . .
C8 C7 N1 N2 -3.3(5) . . . .
O1 C7 N1 C1 -3.7(8) . . . .
C8 C7 N1 C1 177.1(5) . . . .
C2 C1 N1 C7 -24.6(8) . . . .
C6 C1 N1 C7 158.3(5) . . . .
C2 C1 N1 N2 155.9(5) . . . .
C6 C1 N1 N2 -21.3(7) . . . .
C8 C9 N2 N1 0.2(5) . . . .
C10 C9 N2 N1 -179.7(4) . . . .
C7 N1 N2 C9 2.0(5) . . . .
C1 N1 N2 C9 -178.4(4) . . . .
C8 C16 N3 C21 172.9(5) . . . .
C17 C16 N3 C21 -9.8(7) . . . .
C26 C21 N3 C16 -48.5(7) . . . .
C22 C21 N3 C16 134.9(5) . . . .
C18 C17 O2 C20 0.4(6) . . . .
C16 C17 O2 C20 175.6(4) . . . .
C19 C20 O2 C17 -0.4(6) . . . .
